data_7103229
loop_
_publ_author_name
'Risto, Maarit'
'Reed, Robert W'
'Robertson, Craig M'
'Oilunkaniemi, Raija'
'Laitinen, Risto S'
'Oakley, Richard T'

_publ_section_title
;
 Self-association of the N-methyl benzotellurodiazolylium cation:
 implications for the generation of super-heavy atom radicals.
;
_journal_issue 28
_journal_name_full 'Chemical communications (Cambridge, England)'
_journal_page_first 3278
_journal_page_last 3280
_journal_paper_doi 10.1039/b803159b
_journal_year 2008
_chemical_formula_sum 'C8 H7 F3 N2 O3 S Se'
_chemical_formula_weight 347.18
_chemical_name_common 'N-methylbenzylselanadiazolium OTf'
_chemical_name_systematic
;
?
;
_space_group_IT_number 14
_symmetry_cell_setting monoclinic
_symmetry_space_group_name_Hall '-P 2ybc'
_symmetry_space_group_name_H-M 'P 1 21/c 1'
_atom_sites_solution_hydrogens geom
_atom_sites_solution_primary direct
_atom_sites_solution_secondary difmap
_audit_creation_method SHELXL-97
_cell_angle_alpha 90.00
_cell_angle_beta 95.910(4)
_cell_angle_gamma 90.00
_cell_formula_units_Z 4
_cell_length_a 8.403(2)
_cell_length_b 8.5474(19)
_cell_length_c 16.738(4)
_cell_measurement_reflns_used 1594
_cell_measurement_temperature 296(2)
_cell_measurement_theta_max 26.13
_cell_measurement_theta_min 3.27
_cell_volume 1195.8(5)
_computing_cell_refinement 'APEX II'
_computing_data_collection 'APEX II'
_computing_data_reduction 'Bruker SAINT'
_computing_molecular_graphics 'Bruker SHELXTL'
_computing_publication_material 'Bruker SHELXTL'
_computing_structure_refinement 'Bruker SHELXTL'
_computing_structure_solution 'Bruker SHELXTL'
_diffrn_ambient_temperature 296(2)
_diffrn_measured_fraction_theta_full 0.988
_diffrn_measured_fraction_theta_max 0.988
_diffrn_measurement_device_type 'CCD area detector'
_diffrn_measurement_method 'omega scans'
_diffrn_radiation_monochromator graphite
_diffrn_radiation_source 'sealed tube'
_diffrn_radiation_type MoK\a
_diffrn_radiation_wavelength 0.71073
_diffrn_reflns_av_R_equivalents 0.0304
_diffrn_reflns_av_sigmaI/netI 0.0428
_diffrn_reflns_limit_h_max 8
_diffrn_reflns_limit_h_min -10
_diffrn_reflns_limit_k_max 6
_diffrn_reflns_limit_k_min -10
_diffrn_reflns_limit_l_max 20
_diffrn_reflns_limit_l_min -19
_diffrn_reflns_number 4636
_diffrn_reflns_theta_full 26.29
_diffrn_reflns_theta_max 26.29
_diffrn_reflns_theta_min 3.27
_exptl_absorpt_coefficient_mu 3.355
_exptl_absorpt_correction_T_max 0.85
_exptl_absorpt_correction_T_min 0.58
_exptl_absorpt_correction_type empirical
_exptl_absorpt_process_details sadabs
_exptl_crystal_colour yellow
_exptl_crystal_density_diffrn 1.928
_exptl_crystal_density_method 'not measured'
_exptl_crystal_description block
_exptl_crystal_F_000 680
_exptl_crystal_size_max 0.20
_exptl_crystal_size_mid 0.05
_exptl_crystal_size_min 0.05
_refine_diff_density_max 1.004
_refine_diff_density_min -0.683
_refine_diff_density_rms 0.108
_refine_ls_extinction_method none
_refine_ls_goodness_of_fit_ref 1.067
_refine_ls_hydrogen_treatment constr
_refine_ls_matrix_type full
_refine_ls_number_parameters 163
_refine_ls_number_reflns 2400
_refine_ls_number_restraints 0
_refine_ls_restrained_S_all 1.067
_refine_ls_R_factor_all 0.0784
_refine_ls_R_factor_gt 0.0613
_refine_ls_shift/su_max 0.001
_refine_ls_shift/su_mean 0.000
_refine_ls_structure_factor_coef Fsqd
_refine_ls_weighting_details 'calc w=1/[\s^2^(Fo^2^)+(0.0659P)^2^+3.6863P] where P=(Fo^2^+2Fc^2^)/3'
_refine_ls_weighting_scheme calc
_refine_ls_wR_factor_gt 0.1437
_refine_ls_wR_factor_ref 0.1536
_reflns_number_gt 1871
_reflns_number_total 2400
_reflns_threshold_expression >2sigma(I)
_cod_data_source_file b803159b.txt
_cod_data_source_block mebsen2otf_0m
_cod_original_sg_symbol_H-M P2(1)/c
_cod_database_code 7103229

loop_
_symmetry_equiv_pos_as_xyz
'x, y, z'
'-x, y+1/2, -z+1/2'
'-x, -y, -z'
'x, -y-1/2, z-1/2'

loop_
_atom_site_label
_atom_site_type_symbol
_atom_site_fract_x
_atom_site_fract_y
_atom_site_fract_z
_atom_site_U_iso_or_equiv
_atom_site_adp_type
_atom_site_occupancy
_atom_site_symmetry_multiplicity
_atom_site_calc_flag
_atom_site_refinement_flags
_atom_site_disorder_assembly
_atom_site_disorder_group
Se1 Se 0.39975(7) 1.00933(7) 0.39854(3) 0.0441(2) Uani 1 1 d . . .
N1 N 0.2090(5) 1.0860(6) 0.3531(3) 0.0404(11) Uani 1 1 d . . .
N2 N 0.3470(6) 1.0631(6) 0.4941(3) 0.0420(11) Uani 1 1 d . . .
C6 C -0.0268(7) 1.2198(8) 0.3951(4) 0.0505(15) Uani 1 1 d . . .
H6A H -0.0792 1.2312 0.3437 0.061 Uiso 1 1 calc R . .
C2 C 0.2036(7) 1.1301(7) 0.4878(3) 0.0395(13) Uani 1 1 d . . .
C1 C 0.1229(7) 1.1464(7) 0.4083(3) 0.0383(13) Uani 1 1 d . . .
C4 C -0.0157(9) 1.2547(10) 0.5403(5) 0.067(2) Uani 1 1 d . . .
H4A H -0.0668 1.2912 0.5833 0.080 Uiso 1 1 calc R . .
C3 C 0.1285(8) 1.1855(9) 0.5549(4) 0.0549(17) Uani 1 1 d . . .
H3A H 0.1772 1.1743 0.6071 0.066 Uiso 1 1 calc R . .
C7 C 0.1599(9) 1.0805(9) 0.2659(4) 0.0575(18) Uani 1 1 d . . .
H7A H 0.0560 1.1270 0.2549 0.086 Uiso 0.50 1 calc PR . .
H7B H 0.1561 0.9736 0.2482 0.086 Uiso 0.50 1 calc PR . .
H7C H 0.2358 1.1373 0.2380 0.086 Uiso 0.50 1 calc PR . .
H7D H 0.2426 1.0316 0.2392 0.086 Uiso 0.50 1 calc PR . .
H7E H 0.1425 1.1850 0.2459 0.086 Uiso 0.50 1 calc PR . .
H7F H 0.0628 1.0213 0.2561 0.086 Uiso 0.50 1 calc PR . .
C5 C -0.0922(8) 1.2738(10) 0.4612(5) 0.066(2) Uani 1 1 d . . .
H5A H -0.1903 1.3249 0.4542 0.079 Uiso 1 1 calc R . .
C1' C 0.4220(10) 0.5176(9) 0.3801(5) 0.063(2) Uani 1 1 d . . .
F1' F 0.3093(11) 0.4836(10) 0.4280(5) 0.161(4) Uani 1 1 d . . .
F2' F 0.5047(7) 0.3931(7) 0.3812(4) 0.108(2) Uani 1 1 d . . .
F3' F 0.4972(11) 0.6226(7) 0.4182(4) 0.172(4) Uani 1 1 d . . .
S1' S 0.3276(2) 0.5746(2) 0.28361(9) 0.0536(5) Uani 1 1 d . . .
O1' O 0.2321(12) 0.4477(9) 0.2583(7) 0.165(5) Uani 1 1 d . . .
O2' O 0.2429(7) 0.7147(6) 0.2969(3) 0.0711(15) Uani 1 1 d . . .
O3' O 0.4605(11) 0.5957(16) 0.2413(5) 0.188(6) Uani 1 1 d . . .

loop_
_atom_site_aniso_label
_atom_site_aniso_U_11
_atom_site_aniso_U_22
_atom_site_aniso_U_33
_atom_site_aniso_U_23
_atom_site_aniso_U_13
_atom_site_aniso_U_12
Se1 0.0448(4) 0.0498(4) 0.0377(3) -0.0050(3) 0.0036(2) 0.0102(3)
N1 0.040(3) 0.044(3) 0.036(2) -0.003(2) 0.000(2) 0.001(2)
N2 0.043(3) 0.048(3) 0.034(2) 0.000(2) -0.001(2) 0.004(2)
C6 0.043(3) 0.052(4) 0.055(4) 0.002(3) 0.000(3) 0.005(3)
C2 0.041(3) 0.045(3) 0.034(3) 0.003(2) 0.008(2) 0.003(3)
C1 0.041(3) 0.037(3) 0.037(3) 0.001(2) 0.006(2) -0.001(2)
C4 0.058(4) 0.088(6) 0.058(4) 0.001(4) 0.026(3) 0.022(4)
C3 0.058(4) 0.069(5) 0.039(3) -0.005(3) 0.013(3) 0.006(3)
C7 0.061(4) 0.074(5) 0.035(3) -0.005(3) -0.003(3) 0.006(4)
C5 0.041(4) 0.082(6) 0.075(5) -0.003(4) 0.011(3) 0.018(4)
C1' 0.081(5) 0.057(5) 0.050(4) -0.002(3) 0.000(4) 0.019(4)
F1' 0.183(8) 0.204(9) 0.105(5) 0.072(5) 0.061(5) 0.060(6)
F2' 0.126(5) 0.087(4) 0.104(4) 0.000(3) -0.029(3) 0.047(4)
F3' 0.267(9) 0.062(3) 0.152(6) -0.001(4) -0.148(7) -0.011(5)
S1' 0.0620(10) 0.0609(11) 0.0367(8) -0.0061(7) -0.0006(7) 0.0137(9)
O1' 0.176(9) 0.073(5) 0.216(10) -0.030(6) -0.123(8) 0.008(5)
O2' 0.087(4) 0.057(3) 0.064(3) -0.005(3) -0.015(3) 0.021(3)
O3' 0.160(8) 0.309(14) 0.112(6) 0.093(8) 0.095(6) 0.107(9)

loop_
_atom_type_symbol
_atom_type_description
_atom_type_scat_dispersion_real
_atom_type_scat_dispersion_imag
_atom_type_scat_source
C C 0.0033 0.0016 'International Tables Vol C Tables 4.2.6.8 and 6.1.1.4'
H H 0.0000 0.0000 'International Tables Vol C Tables 4.2.6.8 and 6.1.1.4'
N N 0.0061 0.0033 'International Tables Vol C Tables 4.2.6.8 and 6.1.1.4'
O O 0.0106 0.0060 'International Tables Vol C Tables 4.2.6.8 and 6.1.1.4'
F F 0.0171 0.0103 'International Tables Vol C Tables 4.2.6.8 and 6.1.1.4'
S S 0.1246 0.1234 'International Tables Vol C Tables 4.2.6.8 and 6.1.1.4'
Se Se -0.0929 2.2259 'International Tables Vol C Tables 4.2.6.8 and 6.1.1.4'

loop_
_geom_angle_atom_site_label_1
_geom_angle_atom_site_label_2
_geom_angle_atom_site_label_3
_geom_angle
_geom_angle_site_symmetry_1
_geom_angle_site_symmetry_3
_geom_angle_publ_flag
N2 Se1 N1 89.6(2) . . ?
C1 N1 C7 125.5(5) . . ?
C1 N1 Se1 111.5(4) . . ?
C7 N1 Se1 123.0(4) . . ?
C2 N2 Se1 110.5(4) . . ?
C5 C6 C1 117.0(6) . . ?
N2 C2 C3 123.5(5) . . ?
N2 C2 C1 117.0(5) . . ?
C3 C2 C1 119.5(5) . . ?
N1 C1 C6 127.3(5) . . ?
N1 C1 C2 111.4(5) . . ?
C6 C1 C2 121.3(5) . . ?
C3 C4 C5 122.1(6) . . ?
C4 C3 C2 117.7(6) . . ?
C6 C5 C4 122.4(6) . . ?
F3' C1' F2' 110.5(8) . . ?
F3' C1' F1' 101.9(9) . . ?
F2' C1' F1' 103.3(7) . . ?
F3' C1' S1' 115.0(6) . . ?
F2' C1' S1' 115.6(6) . . ?
F1' C1' S1' 108.9(7) . . ?
O1' S1' O3' 114.4(8) . . ?
O1' S1' O2' 115.0(5) . . ?
O3' S1' O2' 114.3(6) . . ?
O1' S1' C1' 104.5(5) . . ?
O3' S1' C1' 100.9(5) . . ?
O2' S1' C1' 105.7(3) . . ?

loop_
_geom_bond_atom_site_label_1
_geom_bond_atom_site_label_2
_geom_bond_distance
_geom_bond_site_symmetry_2
_geom_bond_publ_flag
Se1 N2 1.765(5) . ?
Se1 N1 1.824(5) . ?
N1 C1 1.334(7) . ?
N1 C7 1.475(7) . ?
N2 C2 1.328(7) . ?
C6 C5 1.365(10) . ?
C6 C1 1.402(8) . ?
C2 C3 1.426(8) . ?
C2 C1 1.438(8) . ?
C4 C3 1.348(10) . ?
C4 C5 1.419(11) . ?
C1' F3' 1.236(9) . ?
C1' F2' 1.270(8) . ?
C1' F1' 1.333(11) . ?
C1' S1' 1.793(8) . ?
S1' O1' 1.389(8) . ?
S1' O3' 1.394(8) . ?
S1' O2' 1.421(5) . ?
